data_7236485
loop_
_publ_author_name
'Li, Jinyu'
'Shan, Tong'
'Yao, Mingming'
'Gao, Yu'
'Han, Xiao'
'Yang, Bing'
'Lu, Ping'

_publ_section_title
;
 The effect of different binding sites on the optical and electronic
 properties of tetraphenylethylene-substituted thiophene isomers
;
_journal_issue 10
_journal_name_full 'Journal of Materials Chemistry C'
_journal_page_first 2552
_journal_paper_doi 10.1039/C6TC05653A
_journal_volume 5
_journal_year 2017
_chemical_formula_moiety 'C56 H40 S'
_chemical_formula_sum 'C56 H40 S'
_chemical_formula_weight 744.94
_chemical_melting_point 549
_chemical_name_common M2
_chemical_name_systematic 3,4-bis(4-(1,2,2-triphenylvinyl)phenyl)thiophene
_space_group_IT_number 2
_space_group_name_Hall '-P 1'
_space_group_name_H-M_alt 'P -1'
_symmetry_cell_setting triclinic
_symmetry_space_group_name_Hall '-P 1'
_symmetry_space_group_name_H-M 'P -1'
_atom_sites_solution_hydrogens geom
_atom_sites_solution_primary direct
_atom_sites_solution_secondary difmap
_audit_creation_method SHELXL-97
_audit_update_record
;
2016-07-07 deposited with the CCDC.
2017-02-07 downloaded from the CCDC.
;
_cell_angle_alpha 67.38(3)
_cell_angle_beta 83.54(3)
_cell_angle_gamma 79.95(3)
_cell_formula_units_Z 2
_cell_length_a 12.154(2)
_cell_length_b 13.157(3)
_cell_length_c 14.471(3)
_cell_measurement_reflns_used 12311
_cell_measurement_temperature 293(2)
_cell_measurement_theta_max 27.59
_cell_measurement_theta_min 3.06
_cell_volume 2100.7(9)
_computing_cell_refinement RAPID-AUTO
_computing_data_collection 'RAPID-AUTO (Rigaku Corporation, 1998)'
_computing_data_reduction 'CrystalStructure (Rigaku/MSC and Rigaku Corporation, 2002)'
_computing_molecular_graphics 'SHELXTL (Sheldrick, 2008)'
_computing_publication_material SHELXL-97
_computing_structure_refinement 'SHELXL-97 (Sheldrick, 2008)'
_computing_structure_solution 'SHELXS-97 (Sheldrick, 2008)'
_diffrn_ambient_temperature 293(2)
_diffrn_measured_fraction_theta_full 0.982
_diffrn_measured_fraction_theta_max 0.982
_diffrn_measurement_device_type 'Rigaku RAXIS-RAPID'
_diffrn_measurement_method '\w scans'
_diffrn_radiation_monochromator graphite
_diffrn_radiation_source 'fine-focus sealed tube'
_diffrn_radiation_type MoK\a
_diffrn_radiation_wavelength 0.71073
_diffrn_reflns_av_R_equivalents 0.0426
_diffrn_reflns_av_sigmaI/netI 0.0633
_diffrn_reflns_limit_h_max 15
_diffrn_reflns_limit_h_min -15
_diffrn_reflns_limit_k_max 17
_diffrn_reflns_limit_k_min -14
_diffrn_reflns_limit_l_max 18
_diffrn_reflns_limit_l_min -18
_diffrn_reflns_number 20511
_diffrn_reflns_theta_full 27.47
_diffrn_reflns_theta_max 27.47
_diffrn_reflns_theta_min 3.05
_exptl_absorpt_coefficient_mu 0.114
_exptl_absorpt_correction_T_max 0.9875
_exptl_absorpt_correction_T_min 0.9842
_exptl_absorpt_correction_type multi-scan
_exptl_crystal_colour colorless
_exptl_crystal_density_diffrn 1.178
_exptl_crystal_density_method 'not measured'
_exptl_crystal_description block
_exptl_crystal_F_000 784
_exptl_crystal_preparation ', Luminescent'
_exptl_crystal_recrystallization_method 'Re-crystallisation from solvent: CH2Cl2 and methanol'
_exptl_crystal_size_max 0.14
_exptl_crystal_size_mid 0.12
_exptl_crystal_size_min 0.11
_refine_diff_density_max 0.254
_refine_diff_density_min -0.217
_refine_diff_density_rms 0.057
_refine_ls_extinction_method none
_refine_ls_goodness_of_fit_ref 0.985
_refine_ls_hydrogen_treatment constr
_refine_ls_matrix_type full
_refine_ls_number_parameters 514
_refine_ls_number_reflns 9430
_refine_ls_number_restraints 12
_refine_ls_restrained_S_all 0.991
_refine_ls_R_factor_all 0.1261
_refine_ls_R_factor_gt 0.0602
_refine_ls_shift/su_max 0.000
_refine_ls_shift/su_mean 0.000
_refine_ls_structure_factor_coef Fsqd
_refine_ls_weighting_details 'calc w=1/[\s^2^(Fo^2^)+(0.1025P)^2^+0.0000P] where P=(Fo^2^+2Fc^2^)/3'
_refine_ls_weighting_scheme calc
_refine_ls_wR_factor_gt 0.1576
_refine_ls_wR_factor_ref 0.1962
_reflns_number_gt 4697
_reflns_number_total 9430
_reflns_threshold_expression >2sigma(I)
_cod_data_source_file c6tc05653a2.cif
_cod_data_source_block ljy1215
_cod_original_cell_volume 2100.7(7)
_cod_database_code 7236485

loop_
_symmetry_equiv_pos_as_xyz
'x, y, z'
'-x, -y, -z'

loop_
_atom_site_label
_atom_site_type_symbol
_atom_site_fract_x
_atom_site_fract_y
_atom_site_fract_z
_atom_site_U_iso_or_equiv
_atom_site_adp_type
_atom_site_occupancy
_atom_site_symmetry_multiplicity
_atom_site_calc_flag
_atom_site_refinement_flags
C1 C 0.7131(2) 0.3628(2) 0.1771(2) 0.0613(7) Uani 1 1 d .
H1 H 0.6783 0.4214 0.1241 0.074 Uiso 1 1 calc R
C2 C 0.8076(3) 0.3755(3) 0.2131(3) 0.0764(8) Uani 1 1 d .
H2 H 0.8363 0.4424 0.1836 0.092 Uiso 1 1 calc R
C3 C 0.8597(3) 0.2926(3) 0.2905(3) 0.0867(10) Uani 1 1 d .
H3 H 0.9233 0.3026 0.3145 0.104 Uiso 1 1 calc R
C4 C 0.8176(3) 0.1934(3) 0.3335(3) 0.0821(10) Uani 1 1 d .
H4 H 0.8525 0.1361 0.3873 0.098 Uiso 1 1 calc R
C5 C 0.7239(2) 0.1782(2) 0.2972(2) 0.0669(8) Uani 1 1 d .
H5 H 0.6974 0.1100 0.3256 0.080 Uiso 1 1 calc R
C6 C 0.6688(2) 0.2633(2) 0.21890(18) 0.0527(6) Uani 1 1 d .
C7 C 0.5711(2) 0.24625(19) 0.17597(18) 0.0500(6) Uani 1 1 d .
C8 C 0.5926(2) 0.1513(2) 0.14086(19) 0.0541(6) Uani 1 1 d .
C9 C 0.6889(2) 0.1374(3) 0.0833(2) 0.0746(9) Uani 1 1 d .
H9 H 0.7402 0.1872 0.0673 0.090 Uiso 1 1 calc R
C10 C 0.7098(3) 0.0510(3) 0.0492(3) 0.0950(11) Uani 1 1 d .
H10 H 0.7745 0.0436 0.0100 0.114 Uiso 1 1 calc R
C11 C 0.6366(4) -0.0230(3) 0.0728(3) 0.1021(12) Uani 1 1 d .
H11 H 0.6504 -0.0807 0.0490 0.122 Uiso 1 1 calc R
C12 C 0.5420(3) -0.0127(3) 0.1315(3) 0.0907(10) Uani 1 1 d .
H12 H 0.4921 -0.0639 0.1481 0.109 Uiso 1 1 calc R
C13 C 0.5204(3) 0.0731(2) 0.1663(2) 0.0688(8) Uani 1 1 d .
H13 H 0.4567 0.0785 0.2072 0.083 Uiso 1 1 calc R
C14 C 0.4723(2) 0.31321(19) 0.16751(17) 0.0494(6) Uani 1 1 d .
C15 C 0.3816(2) 0.31441(19) 0.10554(18) 0.0504(6) Uani 1 1 d .
C16 C 0.4046(3) 0.3133(2) 0.0099(2) 0.0662(7) Uani 1 1 d .
H16 H 0.4787 0.3075 -0.0144 0.079 Uiso 1 1 calc R
C17 C 0.3220(3) 0.3205(3) -0.0497(3) 0.0833(7) Uani 1 1 d U
H17 H 0.3404 0.3194 -0.1135 0.100 Uiso 1 1 calc R
C18 C 0.2135(3) 0.3293(3) -0.0165(3) 0.0829(6) Uani 1 1 d U
H18 H 0.1576 0.3334 -0.0573 0.099 Uiso 1 1 calc R
C19 C 0.1860(3) 0.3320(3) 0.0761(3) 0.0822(7) Uani 1 1 d U
H19 H 0.1112 0.3387 0.0985 0.099 Uiso 1 1 calc R
C20 C 0.2702(2) 0.3248(2) 0.1385(2) 0.0651(7) Uani 1 1 d .
H20 H 0.2511 0.3270 0.2018 0.078 Uiso 1 1 calc R
C21 C 0.44906(19) 0.39608(19) 0.21707(17) 0.0472(6) Uani 1 1 d .
C22 C 0.4133(2) 0.5079(2) 0.16321(18) 0.0548(6) Uani 1 1 d .
H22 H 0.4003 0.5316 0.0955 0.066 Uiso 1 1 calc R
C23 C 0.3967(2) 0.58440(19) 0.20949(18) 0.0535(6) Uani 1 1 d .
H23 H 0.3747 0.6592 0.1718 0.064 Uiso 1 1 calc R
C24 C 0.41207(19) 0.55203(19) 0.31006(17) 0.0472(6) Uani 1 1 d .
C25 C 0.4423(2) 0.43914(19) 0.36533(18) 0.0515(6) Uani 1 1 d .
H25 H 0.4496 0.4146 0.4341 0.062 Uiso 1 1 calc R
C26 C 0.4614(2) 0.36398(19) 0.31852(17) 0.0505(6) Uani 1 1 d .
H26 H 0.4834 0.2892 0.3563 0.061 Uiso 1 1 calc R
C27 C 0.4571(2) 0.7230(2) 0.3253(2) 0.0614(7) Uani 1 1 d .
H27 H 0.5042 0.7400 0.2678 0.074 Uiso 1 1 calc R
C28 C 0.4008(2) 0.63469(19) 0.35882(17) 0.0494(6) Uani 1 1 d .
C29 C 0.3366(2) 0.6266(2) 0.45082(17) 0.0496(6) Uani 1 1 d .
C30 C 0.3472(2) 0.7131(2) 0.4776(2) 0.0610(7) Uani 1 1 d .
H30 H 0.3105 0.7232 0.5340 0.073 Uiso 1 1 calc R
C31 C 0.2695(2) 0.53788(19) 0.50903(17) 0.0483(6) Uani 1 1 d .
C32 C 0.1960(2) 0.5026(2) 0.46452(18) 0.0514(6) Uani 1 1 d .
H32 H 0.1883 0.5363 0.3957 0.062 Uiso 1 1 calc R
C33 C 0.1347(2) 0.4190(2) 0.52005(17) 0.0504(6) Uani 1 1 d .
H33 H 0.0855 0.3981 0.4881 0.060 Uiso 1 1 calc R
C34 C 0.1443(2) 0.3646(2) 0.62347(17) 0.0503(6) Uani 1 1 d .
C35 C 0.2166(2) 0.4016(2) 0.66744(18) 0.0606(7) Uani 1 1 d .
H35 H 0.2232 0.3689 0.7365 0.073 Uiso 1 1 calc R
C36 C 0.2785(2) 0.4843(2) 0.61277(18) 0.0579(7) Uani 1 1 d .
H36 H 0.3273 0.5054 0.6450 0.069 Uiso 1 1 calc R
C37 C 0.0754(2) 0.2779(2) 0.68487(17) 0.0504(6) Uani 1 1 d .
C38 C 0.0199(2) 0.2905(2) 0.77862(18) 0.0533(6) Uani 1 1 d .
C39 C 0.0236(3) 0.2014(3) 0.86912(19) 0.0690(8) Uani 1 1 d .
H39 H 0.0622 0.1326 0.8723 0.083 Uiso 1 1 calc R
C40 C -0.0293(4) 0.2128(4) 0.9549(3) 0.1019(13) Uani 1 1 d .
H40 H -0.0285 0.1514 1.0149 0.122 Uiso 1 1 calc R
C41 C -0.0823(4) 0.3137(6) 0.9515(4) 0.1191(18) Uani 1 1 d .
H41 H -0.1167 0.3216 1.0096 0.143 Uiso 1 1 calc R
C42 C -0.0855(3) 0.4033(4) 0.8640(4) 0.1089(15) Uani 1 1 d .
H42 H -0.1230 0.4719 0.8624 0.131 Uiso 1 1 calc R
C43 C -0.0330(2) 0.3937(3) 0.7765(3) 0.0755(8) Uani 1 1 d .
H43 H -0.0334 0.4559 0.7172 0.091 Uiso 1 1 calc R
C44 C 0.0619(2) 0.1915(2) 0.66040(18) 0.0539(6) Uani 1 1 d .
C45 C 0.1307(2) 0.1643(2) 0.57817(19) 0.0582(7) Uani 1 1 d .
C46 C 0.2452(3) 0.1527(2) 0.5737(2) 0.0711(8) Uani 1 1 d .
H46 H 0.2809 0.1662 0.6205 0.085 Uiso 1 1 calc R
C47 C 0.3089(3) 0.1212(3) 0.5008(3) 0.0930(11) Uani 1 1 d .
H47 H 0.3865 0.1137 0.4987 0.112 Uiso 1 1 calc R
C48 C 0.2560(5) 0.1011(3) 0.4317(3) 0.1086(14) Uani 1 1 d .
H48 H 0.2981 0.0804 0.3824 0.130 Uiso 1 1 calc R
C49 C 0.1419(4) 0.1114(3) 0.4353(3) 0.1064(13) Uani 1 1 d .
H49 H 0.1064 0.0975 0.3887 0.128 Uiso 1 1 calc R
C50 C 0.0801(3) 0.1424(3) 0.5080(2) 0.0803(9) Uani 1 1 d .
H50 H 0.0025 0.1488 0.5102 0.096 Uiso 1 1 calc R
C51 C -0.0224(2) 0.1158(2) 0.71301(18) 0.0519(6) Uani 1 1 d .
C52 C 0.0086(2) 0.0015(2) 0.7483(2) 0.0635(7) Uani 1 1 d .
H52 H 0.0826 -0.0276 0.7391 0.076 Uiso 1 1 calc R
C53 C -0.0680(3) -0.0693(2) 0.7964(2) 0.0723(8) Uani 1 1 d .
H53 H -0.0456 -0.1458 0.8192 0.087 Uiso 1 1 calc R
C54 C -0.1771(3) -0.0284(3) 0.8113(2) 0.0777(9) Uani 1 1 d .
H54 H -0.2288 -0.0766 0.8445 0.093 Uiso 1 1 calc R
C55 C -0.2093(3) 0.0839(3) 0.7768(2) 0.0784(9) Uani 1 1 d .
H55 H -0.2833 0.1123 0.7870 0.094 Uiso 1 1 calc R
C56 C -0.1336(2) 0.1555(2) 0.7274(2) 0.0662(7) Uani 1 1 d .
H56 H -0.1573 0.2318 0.7032 0.079 Uiso 1 1 calc R
S1 S 0.43326(7) 0.80011(6) 0.39840(6) 0.0722(2) Uani 1 1 d .

loop_
_atom_site_aniso_label
_atom_site_aniso_U_11
_atom_site_aniso_U_22
_atom_site_aniso_U_33
_atom_site_aniso_U_23
_atom_site_aniso_U_13
_atom_site_aniso_U_12
C1 0.0566(16) 0.0601(16) 0.0713(17) -0.0292(14) -0.0067(13) -0.0057(13)
C2 0.0647(19) 0.079(2) 0.099(2) -0.0450(19) -0.0085(18) -0.0144(16)
C3 0.0605(19) 0.107(3) 0.117(3) -0.071(3) -0.0268(19) 0.0103(19)
C4 0.081(2) 0.085(2) 0.087(2) -0.0490(19) -0.0300(18) 0.0271(19)
C5 0.0715(19) 0.0576(17) 0.0748(18) -0.0330(15) -0.0131(15) 0.0080(14)
C6 0.0532(14) 0.0515(15) 0.0606(15) -0.0326(13) -0.0025(12) 0.0015(11)
C7 0.0546(14) 0.0434(13) 0.0521(13) -0.0194(11) 0.0040(11) -0.0083(11)
C8 0.0595(15) 0.0464(14) 0.0604(15) -0.0255(12) 0.0022(12) -0.0081(11)
C9 0.0640(18) 0.082(2) 0.099(2) -0.0585(19) 0.0173(16) -0.0208(15)
C10 0.089(2) 0.105(3) 0.118(3) -0.080(2) 0.015(2) -0.005(2)
C11 0.120(3) 0.077(2) 0.133(3) -0.070(2) -0.008(3) 0.000(2)
C12 0.116(3) 0.0524(18) 0.110(3) -0.0323(19) 0.002(2) -0.0286(18)
C13 0.0783(19) 0.0475(15) 0.0776(18) -0.0213(14) 0.0069(15) -0.0132(14)
C14 0.0528(14) 0.0465(13) 0.0507(13) -0.0207(11) 0.0041(11) -0.0102(11)
C15 0.0552(14) 0.0398(13) 0.0576(14) -0.0182(11) -0.0020(12) -0.0111(10)
C16 0.0685(18) 0.0659(18) 0.0664(17) -0.0235(14) -0.0083(14) -0.0151(14)
C17 0.0843(14) 0.0719(13) 0.1003(16) -0.0318(12) -0.0288(14) -0.0134(12)
C18 0.0810(13) 0.0693(12) 0.1042(15) -0.0300(12) -0.0298(13) -0.0151(11)
C19 0.0755(14) 0.0661(13) 0.1075(16) -0.0278(13) -0.0245(14) -0.0149(11)
C20 0.0617(17) 0.0534(16) 0.0809(19) -0.0257(14) 0.0033(15) -0.0127(13)
C21 0.0444(13) 0.0456(13) 0.0501(13) -0.0188(11) 0.0021(10) -0.0034(10)
C22 0.0695(17) 0.0475(14) 0.0452(13) -0.0160(12) -0.0031(12) -0.0055(12)
C23 0.0666(16) 0.0375(13) 0.0510(14) -0.0131(11) 0.0020(12) -0.0047(11)
C24 0.0451(13) 0.0467(13) 0.0522(13) -0.0233(11) 0.0017(11) -0.0039(10)
C25 0.0585(15) 0.0466(14) 0.0452(12) -0.0156(11) -0.0022(11) -0.0002(11)
C26 0.0558(14) 0.0401(13) 0.0509(13) -0.0159(11) 0.0006(11) 0.0010(10)
C27 0.0699(17) 0.0508(15) 0.0644(16) -0.0217(13) 0.0037(14) -0.0149(13)
C28 0.0523(14) 0.0420(13) 0.0535(13) -0.0189(11) -0.0046(11) -0.0025(11)
C29 0.0534(14) 0.0483(14) 0.0516(13) -0.0232(12) -0.0088(11) -0.0037(11)
C30 0.0712(17) 0.0583(16) 0.0632(15) -0.0333(14) -0.0060(13) -0.0075(13)
C31 0.0492(13) 0.0513(14) 0.0508(13) -0.0276(12) -0.0039(11) -0.0027(11)
C32 0.0561(15) 0.0544(15) 0.0455(12) -0.0189(12) -0.0108(11) -0.0067(12)
C33 0.0542(14) 0.0514(14) 0.0506(13) -0.0221(12) -0.0107(11) -0.0083(11)
C34 0.0528(14) 0.0539(14) 0.0496(13) -0.0260(12) -0.0035(11) -0.0051(11)
C35 0.0681(17) 0.0779(19) 0.0429(13) -0.0259(13) -0.0086(12) -0.0169(14)
C36 0.0626(16) 0.0708(17) 0.0519(14) -0.0296(14) -0.0052(12) -0.0220(13)
C37 0.0519(14) 0.0528(14) 0.0471(13) -0.0195(12) -0.0078(11) -0.0037(11)
C38 0.0471(14) 0.0653(16) 0.0552(14) -0.0296(13) -0.0050(11) -0.0099(12)
C39 0.0764(19) 0.086(2) 0.0535(15) -0.0272(16) -0.0006(14) -0.0320(16)
C40 0.117(3) 0.152(4) 0.064(2) -0.054(2) 0.022(2) -0.077(3)
C41 0.094(3) 0.212(6) 0.112(3) -0.117(4) 0.047(3) -0.078(3)
C42 0.064(2) 0.158(4) 0.154(4) -0.121(4) 0.012(2) -0.006(2)
C43 0.0620(18) 0.086(2) 0.093(2) -0.0525(19) -0.0097(16) 0.0009(15)
C44 0.0580(15) 0.0562(15) 0.0484(13) -0.0209(12) -0.0060(12) -0.0049(12)
C45 0.0686(18) 0.0560(15) 0.0546(14) -0.0250(13) 0.0024(13) -0.0138(13)
C46 0.076(2) 0.0661(18) 0.0785(19) -0.0367(16) 0.0076(16) -0.0128(15)
C47 0.101(3) 0.081(2) 0.099(3) -0.045(2) 0.032(2) -0.0186(19)
C48 0.148(4) 0.098(3) 0.088(3) -0.055(2) 0.041(3) -0.023(3)
C49 0.149(4) 0.121(3) 0.068(2) -0.053(2) 0.009(2) -0.034(3)
C50 0.092(2) 0.099(2) 0.0626(17) -0.0427(18) -0.0023(16) -0.0189(18)
C51 0.0588(15) 0.0501(14) 0.0487(13) -0.0188(11) -0.0091(11) -0.0080(11)
C52 0.0738(18) 0.0543(16) 0.0636(16) -0.0260(14) 0.0014(14) -0.0058(13)
C53 0.096(2) 0.0535(16) 0.0674(17) -0.0202(15) 0.0016(16) -0.0186(16)
C54 0.079(2) 0.085(2) 0.0745(19) -0.0273(18) -0.0023(17) -0.0297(18)
C55 0.0581(17) 0.074(2) 0.095(2) -0.0197(18) -0.0074(16) -0.0145(15)
C56 0.0578(17) 0.0566(16) 0.0800(19) -0.0185(15) -0.0186(14) -0.0043(13)
S1 0.0917(6) 0.0531(4) 0.0806(5) -0.0290(4) -0.0103(4) -0.0194(4)

loop_
_atom_type_symbol
_atom_type_description
_atom_type_scat_dispersion_real
_atom_type_scat_dispersion_imag
_atom_type_scat_source
C C 0.0033 0.0016 'International Tables Vol C Tables 4.2.6.8 and 6.1.1.4'
H H 0.0000 0.0000 'International Tables Vol C Tables 4.2.6.8 and 6.1.1.4'
S S 0.1246 0.1234 'International Tables Vol C Tables 4.2.6.8 and 6.1.1.4'

loop_
_geom_angle_atom_site_label_1
_geom_angle_atom_site_label_2
_geom_angle_atom_site_label_3
_geom_angle
C2 C1 C6 120.7(3)
C2 C1 H1 119.6
C6 C1 H1 119.6
C3 C2 C1 121.3(3)
C3 C2 H2 119.3
C1 C2 H2 119.3
C2 C3 C4 119.2(3)
C2 C3 H3 120.4
C4 C3 H3 120.4
C3 C4 C5 120.4(3)
C3 C4 H4 119.8
C5 C4 H4 119.8
C4 C5 C6 120.8(3)
C4 C5 H5 119.6
C6 C5 H5 119.6
C5 C6 C1 117.5(3)
C5 C6 C7 121.3(2)
C1 C6 C7 121.1(2)
C14 C7 C6 122.2(2)
C14 C7 C8 123.1(2)
C6 C7 C8 114.6(2)
C9 C8 C13 117.8(2)
C9 C8 C7 120.1(2)
C13 C8 C7 122.1(2)
C10 C9 C8 121.1(3)
C10 C9 H9 119.5
C8 C9 H9 119.5
C11 C10 C9 120.2(3)
C11 C10 H10 119.9
C9 C10 H10 119.9
C10 C11 C12 119.8(3)
C10 C11 H11 120.1
C12 C11 H11 120.1
C11 C12 C13 120.5(3)
C11 C12 H12 119.8
C13 C12 H12 119.8
C12 C13 C8 120.6(3)
C12 C13 H13 119.7
C8 C13 H13 119.7
C7 C14 C15 123.4(2)
C7 C14 C21 121.1(2)
C15 C14 C21 115.43(19)
C20 C15 C16 117.2(3)
C20 C15 C14 121.2(2)
C16 C15 C14 121.4(2)
C17 C16 C15 122.0(3)
C17 C16 H16 119.0
C15 C16 H16 119.0
C18 C17 C16 120.4(3)
C18 C17 H17 119.8
C16 C17 H17 119.8
C17 C18 C19 120.1(3)
C17 C18 H18 119.9
C19 C18 H18 119.9
C18 C19 C20 120.2(3)
C18 C19 H19 119.9
C20 C19 H19 119.9
C15 C20 C19 120.0(3)
C15 C20 H20 120.0
C19 C20 H20 120.0
C26 C21 C22 117.6(2)
C26 C21 C14 121.0(2)
C22 C21 C14 121.4(2)
C23 C22 C21 120.6(2)
C23 C22 H22 119.7
C21 C22 H22 119.7
C24 C23 C22 121.3(2)
C24 C23 H23 119.3
C22 C23 H23 119.3
C23 C24 C25 118.1(2)
C23 C24 C28 121.5(2)
C25 C24 C28 120.3(2)
C26 C25 C24 120.2(2)
C26 C25 H25 119.9
C24 C25 H25 119.9
C25 C26 C21 122.0(2)
C25 C26 H26 119.0
C21 C26 H26 119.0
C28 C27 S1 113.41(19)
C28 C27 H27 123.3
S1 C27 H27 123.3
C27 C28 C29 111.6(2)
C27 C28 C24 123.3(2)
C29 C28 C24 125.0(2)
C30 C29 C28 110.4(2)
C30 C29 C31 124.1(2)
C28 C29 C31 125.5(2)
C29 C30 S1 113.65(19)
C29 C30 H30 123.2
S1 C30 H30 123.2
C32 C31 C36 117.2(2)
C32 C31 C29 122.2(2)
C36 C31 C29 120.6(2)
C33 C32 C31 121.4(2)
C33 C32 H32 119.3
C31 C32 H32 119.3
C32 C33 C34 121.6(2)
C32 C33 H33 119.2
C34 C33 H33 119.2
C35 C34 C33 116.6(2)
C35 C34 C37 121.0(2)
C33 C34 C37 122.2(2)
C36 C35 C34 122.2(2)
C36 C35 H35 118.9
C34 C35 H35 118.9
C35 C36 C31 121.0(2)
C35 C36 H36 119.5
C31 C36 H36 119.5
C44 C37 C34 123.5(2)
C44 C37 C38 120.9(2)
C34 C37 C38 115.6(2)
C39 C38 C43 118.6(3)
C39 C38 C37 121.1(2)
C43 C38 C37 120.2(3)
C40 C39 C38 121.0(3)
C40 C39 H39 119.5
C38 C39 H39 119.5
C41 C40 C39 119.8(4)
C41 C40 H40 120.1
C39 C40 H40 120.1
C42 C41 C40 120.5(3)
C42 C41 H41 119.8
C40 C41 H41 119.8
C41 C42 C43 120.7(4)
C41 C42 H42 119.7
C43 C42 H42 119.7
C38 C43 C42 119.4(4)
C38 C43 H43 120.3
C42 C43 H43 120.3
C37 C44 C51 122.8(2)
C37 C44 C45 122.6(2)
C51 C44 C45 114.6(2)
C46 C45 C50 117.9(3)
C46 C45 C44 121.5(2)
C50 C45 C44 120.4(3)
C45 C46 C47 121.4(3)
C45 C46 H46 119.3
C47 C46 H46 119.3
C48 C47 C46 119.3(4)
C48 C47 H47 120.4
C46 C47 H47 120.4
C49 C48 C47 120.3(3)
C49 C48 H48 119.9
C47 C48 H48 119.9
C48 C49 C50 119.8(4)
C48 C49 H49 120.1
C50 C49 H49 120.1
C49 C50 C45 121.4(3)
C49 C50 H50 119.3
C45 C50 H50 119.3
C52 C51 C56 117.5(2)
C52 C51 C44 120.3(2)
C56 C51 C44 122.1(2)
C53 C52 C51 121.1(3)
C53 C52 H52 119.5
C51 C52 H52 119.5
C54 C53 C52 120.5(3)
C54 C53 H53 119.8
C52 C53 H53 119.8
C55 C54 C53 119.3(3)
C55 C54 H54 120.4
C53 C54 H54 120.4
C54 C55 C56 120.7(3)
C54 C55 H55 119.7
C56 C55 H55 119.7
C55 C56 C51 120.9(3)
C55 C56 H56 119.5
C51 C56 H56 119.5
C30 S1 C27 90.90(13)

loop_
_geom_bond_atom_site_label_1
_geom_bond_atom_site_label_2
_geom_bond_distance
C1 C2 1.375(4)
C1 C6 1.390(4)
C1 H1 0.9300
C2 C3 1.350(5)
C2 H2 0.9300
C3 C4 1.375(5)
C3 H3 0.9300
C4 C5 1.382(4)
C4 H4 0.9300
C5 C6 1.385(4)
C5 H5 0.9300
C6 C7 1.487(4)
C7 C14 1.346(3)
C7 C8 1.494(3)
C8 C9 1.385(3)
C8 C13 1.384(4)
C9 C10 1.378(4)
C9 H9 0.9300
C10 C11 1.356(5)
C10 H10 0.9300
C11 C12 1.370(5)
C11 H11 0.9300
C12 C13 1.378(4)
C12 H12 0.9300
C13 H13 0.9300
C14 C15 1.492(4)
C14 C21 1.494(3)
C15 C20 1.386(4)
C15 C16 1.386(3)
C16 C17 1.363(4)
C16 H16 0.9300
C17 C18 1.353(4)
C17 H17 0.9300
C18 C19 1.357(4)
C18 H18 0.9300
C19 C20 1.407(4)
C19 H19 0.9300
C20 H20 0.9300
C21 C26 1.381(3)
C21 C22 1.390(3)
C22 C23 1.386(3)
C22 H22 0.9300
C23 C24 1.375(3)
C23 H23 0.9300
C24 C25 1.394(3)
C24 C28 1.489(3)
C25 C26 1.375(3)
C25 H25 0.9300
C26 H26 0.9300
C27 C28 1.350(3)
C27 S1 1.699(3)
C27 H27 0.9300
C28 C29 1.442(3)
C29 C30 1.366(3)
C29 C31 1.468(3)
C30 S1 1.690(3)
C30 H30 0.9300
C31 C32 1.390(3)
C31 C36 1.399(3)
C32 C33 1.372(3)
C32 H32 0.9300
C33 C34 1.397(3)
C33 H33 0.9300
C34 C35 1.388(4)
C34 C37 1.475(3)
C35 C36 1.366(4)
C35 H35 0.9300
C36 H36 0.9300
C37 C44 1.355(3)
C37 C38 1.500(3)
C38 C39 1.381(4)
C38 C43 1.388(4)
C39 C40 1.381(4)
C39 H39 0.9300
C40 C41 1.356(6)
C40 H40 0.9300
C41 C42 1.358(6)
C41 H41 0.9300
C42 C43 1.393(5)
C42 H42 0.9300
C43 H43 0.9300
C44 C51 1.489(4)
C44 C45 1.497(3)
C45 C46 1.370(4)
C45 C50 1.386(4)
C46 C47 1.387(4)
C46 H46 0.9300
C47 C48 1.374(6)
C47 H47 0.9300
C48 C49 1.367(6)
C48 H48 0.9300
C49 C50 1.371(5)
C49 H49 0.9300
C50 H50 0.9300
C51 C52 1.384(4)
C51 C56 1.385(4)
C52 C53 1.371(4)
C52 H52 0.9300
C53 C54 1.368(4)
C53 H53 0.9300
C54 C55 1.364(4)
C54 H54 0.9300
C55 C56 1.372(4)
C55 H55 0.9300
C56 H56 0.9300

loop_
_geom_torsion_atom_site_label_1
_geom_torsion_atom_site_label_2
_geom_torsion_atom_site_label_3
_geom_torsion_atom_site_label_4
_geom_torsion
C6 C1 C2 C3 -0.7(4)
C1 C2 C3 C4 0.5(5)
C2 C3 C4 C5 0.7(4)
C3 C4 C5 C6 -1.8(4)
C4 C5 C6 C1 1.6(3)
C4 C5 C6 C7 177.0(2)
C2 C1 C6 C5 -0.4(3)
C2 C1 C6 C7 -175.9(2)
C5 C6 C7 C14 126.4(3)
C1 C6 C7 C14 -58.3(3)
C5 C6 C7 C8 -55.1(3)
C1 C6 C7 C8 120.1(2)
C14 C7 C8 C9 132.4(3)
C6 C7 C8 C9 -46.1(3)
C14 C7 C8 C13 -49.5(4)
C6 C7 C8 C13 132.1(3)
C13 C8 C9 C10 2.4(5)
C7 C8 C9 C10 -179.3(3)
C8 C9 C10 C11 -0.8(6)
C9 C10 C11 C12 -0.8(6)
C10 C11 C12 C13 0.5(6)
C11 C12 C13 C8 1.2(5)
C9 C8 C13 C12 -2.7(4)
C7 C8 C13 C12 179.1(3)
C6 C7 C14 C15 166.2(2)
C8 C7 C14 C15 -12.1(4)
C6 C7 C14 C21 -10.9(4)
C8 C7 C14 C21 170.8(2)
C7 C14 C15 C20 140.5(3)
C21 C14 C15 C20 -42.3(3)
C7 C14 C15 C16 -44.2(4)
C21 C14 C15 C16 133.0(2)
C20 C15 C16 C17 -0.9(4)
C14 C15 C16 C17 -176.3(3)
C15 C16 C17 C18 0.1(5)
C16 C17 C18 C19 0.6(5)
C17 C18 C19 C20 -0.6(5)
C16 C15 C20 C19 0.9(4)
C14 C15 C20 C19 176.4(2)
C18 C19 C20 C15 -0.2(4)
C7 C14 C21 C26 -54.1(3)
C15 C14 C21 C26 128.6(2)
C7 C14 C21 C22 126.5(3)
C15 C14 C21 C22 -50.8(3)
C26 C21 C22 C23 3.4(4)
C14 C21 C22 C23 -177.2(2)
C21 C22 C23 C24 -1.8(4)
C22 C23 C24 C25 -1.6(4)
C22 C23 C24 C28 176.4(2)
C23 C24 C25 C26 3.2(4)
C28 C24 C25 C26 -174.8(2)
C24 C25 C26 C21 -1.6(4)
C22 C21 C26 C25 -1.7(4)
C14 C21 C26 C25 178.9(2)
S1 C27 C28 C29 -1.7(3)
S1 C27 C28 C24 -177.15(19)
C23 C24 C28 C27 -53.5(4)
C25 C24 C28 C27 124.4(3)
C23 C24 C28 C29 131.6(3)
C25 C24 C28 C29 -50.5(3)
C27 C28 C29 C30 2.0(3)
C24 C28 C29 C30 177.4(2)
C27 C28 C29 C31 -177.5(2)
C24 C28 C29 C31 -2.1(4)
C28 C29 C30 S1 -1.5(3)
C31 C29 C30 S1 178.0(2)
C30 C29 C31 C32 133.4(3)
C28 C29 C31 C32 -47.2(4)
C30 C29 C31 C36 -47.3(4)
C28 C29 C31 C36 132.1(3)
C36 C31 C32 C33 0.2(3)
C29 C31 C32 C33 179.5(2)
C31 C32 C33 C34 -0.9(4)
C32 C33 C34 C35 1.8(3)
C32 C33 C34 C37 177.3(2)
C33 C34 C35 C36 -2.1(4)
C37 C34 C35 C36 -177.7(2)
C34 C35 C36 C31 1.5(4)
C32 C31 C36 C35 -0.5(4)
C29 C31 C36 C35 -179.8(2)
C35 C34 C37 C44 -136.1(3)
C33 C34 C37 C44 48.5(4)
C35 C34 C37 C38 43.7(3)
C33 C34 C37 C38 -131.7(2)
C44 C37 C38 C39 46.6(4)
C34 C37 C38 C39 -133.2(3)
C44 C37 C38 C43 -135.8(3)
C34 C37 C38 C43 44.4(3)
C43 C38 C39 C40 3.4(4)
C37 C38 C39 C40 -178.9(3)
C38 C39 C40 C41 -2.4(5)
C39 C40 C41 C42 1.1(6)
C40 C41 C42 C43 -1.0(6)
C39 C38 C43 C42 -3.2(4)
C37 C38 C43 C42 179.1(3)
C41 C42 C43 C38 2.0(5)
C34 C37 C44 C51 -169.3(2)
C38 C37 C44 C51 10.9(4)
C34 C37 C44 C45 10.7(4)
C38 C37 C44 C45 -169.0(2)
C37 C44 C45 C46 51.4(4)
C51 C44 C45 C46 -128.6(3)
C37 C44 C45 C50 -133.2(3)
C51 C44 C45 C50 46.9(3)
C50 C45 C46 C47 0.7(4)
C44 C45 C46 C47 176.2(3)
C45 C46 C47 C48 -0.1(5)
C46 C47 C48 C49 -0.4(6)
C47 C48 C49 C50 0.3(6)
C48 C49 C50 C45 0.4(6)
C46 C45 C50 C49 -0.8(5)
C44 C45 C50 C49 -176.4(3)
C37 C44 C51 C52 -130.3(3)
C45 C44 C51 C52 49.6(3)
C37 C44 C51 C56 50.7(4)
C45 C44 C51 C56 -129.4(3)
C56 C51 C52 C53 -0.6(4)
C44 C51 C52 C53 -179.7(2)
C51 C52 C53 C54 -0.4(4)
C52 C53 C54 C55 0.6(5)
C53 C54 C55 C56 0.2(5)
C54 C55 C56 C51 -1.3(5)
C52 C51 C56 C55 1.4(4)
C44 C51 C56 C55 -179.5(3)
C29 C30 S1 C27 0.6(2)
C28 C27 S1 C30 0.7(2)
